data_2011643
loop_
_publ_author_name
'Kannan, S.'
'Shanmuga Sundara Raj, S.'
'Fun, Hoong-Kun'

_publ_section_title
;
 Bis(1,3-diphenylpropane-1,3-dionato-<i>O</i>,<i>O</i>')(diphenyl
 sulfoxide-<i>O</i>)dioxouranium(VI)
;
_journal_issue 12
_journal_name_full 'Acta Crystallographica Section C'
_journal_page_first e545
_journal_page_last e546
_journal_paper_doi 10.1107/S0108270100014827
_journal_volume 56
_journal_year 2000
_chemical_formula_iupac '[U O2 (C15 H11 O2) (C12 H10 O1 S1)]'
_chemical_formula_sum 'C42 H32 O7 S U'
_chemical_formula_weight 918.77
_chemical_name_systematic
;Bis(1,3-diphenylpropane-1,3-dionato-O,O')(diphenyl
 sulfoxide-S)dioxouranium(VI)
;
_space_group_IT_number 2
_symmetry_cell_setting triclinic
_symmetry_space_group_name_Hall '-P 1'
_symmetry_space_group_name_H-M 'P -1'
_audit_creation_method SHELXL-97
_cell_angle_alpha 95.4590(10)
_cell_angle_beta 103.1720(10)
_cell_angle_gamma 96.0480(10)
_cell_formula_units_Z 2
_cell_length_a 10.26730(10)
_cell_length_b 10.3671(2)
_cell_length_c 17.35960(10)
_cell_measurement_reflns_used 8192
_cell_measurement_temperature 293(2)
_cell_measurement_theta_max 29.51
_cell_measurement_theta_min 1.21
_cell_volume 1775.57(4)
_computing_cell_refinement 'SAINT (Siemens, 1996)'
_computing_data_collection 'SMART (Siemens, 1996)'
_computing_data_reduction SAINT
_computing_publication_material
;
SHELXTL, PARST (Nardelli, 1995) and PLATON (Spek, 1990)
;
_computing_structure_refinement SHELXTL
_computing_structure_solution 'SHELXTL (Sheldrick, 1997)'
_diffrn_ambient_temperature 293(2)
_diffrn_detector_area_resol_mean 8.33
_diffrn_measured_fraction_theta_full .986
_diffrn_measured_fraction_theta_max .986
_diffrn_measurement_device_type 'Siemens SMART CCD area-detector'
_diffrn_measurement_method \w
_diffrn_radiation_monochromator graphite
_diffrn_radiation_source 'fine-focus sealed tube'
_diffrn_radiation_type MoK\a
_diffrn_radiation_wavelength .71073
_diffrn_reflns_av_R_equivalents .058
_diffrn_reflns_av_sigmaI/netI .0805
_diffrn_reflns_limit_h_max 13
_diffrn_reflns_limit_h_min -11
_diffrn_reflns_limit_k_max 13
_diffrn_reflns_limit_k_min -13
_diffrn_reflns_limit_l_max 20
_diffrn_reflns_limit_l_min -22
_diffrn_reflns_number 12473
_diffrn_reflns_theta_full 27.50
_diffrn_reflns_theta_max 27.50
_diffrn_reflns_theta_min 1.21
_diffrn_standards_decay_% 0
_diffrn_standards_number 0
_exptl_absorpt_coefficient_mu 4.682
_exptl_absorpt_correction_T_max .270
_exptl_absorpt_correction_T_min .170
_exptl_absorpt_correction_type empirical
_exptl_absorpt_process_details '(SADABS; Sheldrick, 1996)'
_exptl_crystal_colour orange
_exptl_crystal_density_diffrn 1.718
_exptl_crystal_density_method 'not measured'
_exptl_crystal_description 'rectangular block'
_exptl_crystal_F_000 896
_exptl_crystal_size_max .40
_exptl_crystal_size_mid .36
_exptl_crystal_size_min .28
_refine_diff_density_max 2.560
_refine_diff_density_min -2.284
_refine_ls_extinction_method none
_refine_ls_goodness_of_fit_ref .976
_refine_ls_hydrogen_treatment constr
_refine_ls_matrix_type full
_refine_ls_number_parameters 460
_refine_ls_number_reflns 8050
_refine_ls_number_restraints 0
_refine_ls_restrained_S_all .976
_refine_ls_R_factor_all .057
_refine_ls_R_factor_gt .045
_refine_ls_shift/su_max .001
_refine_ls_shift/su_mean .000
_refine_ls_structure_factor_coef Fsqd
_refine_ls_weighting_details 'calc w = 1/[\s^2^(Fo^2^)+(0.0101P)^2^] where P = (Fo^2^+2Fc^2^)/3'
_refine_ls_weighting_scheme calc
_refine_ls_wR_factor_ref .107
_reflns_number_gt 6366
_reflns_number_total 8050
_reflns_threshold_expression 'I > 2\s(I)'
_cod_data_source_file qa0438.cif
_cod_data_source_block I
_cod_depositor_comments
;
The following automatic conversions were performed:
'_symmetry_cell_setting' value 'Triclinic' changed to 'triclinic'
according to '/home/saulius/struct/CIF-dictionaries/cif_core.dic'
dictionary named 'cif_core.dic' version 2.4.1 from 2010-06-29.

Automatic conversion script
Id: cif_fix_enum 1527 2010-12-29 10:47:43Z saulius 

The following automatic conversions were performed:

'_symmetry_cell_setting' value 'Triclinic' changed to 'triclinic'
according to /home/saulius/struct/CIF-dictionaries/cif_core.dic
dictionary named 'cif_core.dic' version 2.4.1 from 2010-06-29.

Automatic conversion script
Id: cif_fix_values 1715 2011-07-08 13:25:40Z adriana 
;
_cod_database_code 2011643
_cod_database_fobs_code 2011643

loop_
_symmetry_equiv_pos_as_xyz
'x, y, z'
'-x, -y, -z'

loop_
_atom_site_label
_atom_site_fract_x
_atom_site_fract_y
_atom_site_fract_z
_atom_site_U_iso_or_equiv
_atom_site_adp_type
_atom_site_calc_flag
_atom_site_refinement_flags
_atom_site_occupancy
_atom_site_disorder_assembly
_atom_site_disorder_group
_atom_site_type_symbol
U1 -.357701(19) .282103(19) -.258643(13) .03757(9) Uani d . 1 . . U
S1 -.57778(16) .50627(16) -.21490(10) .0496(4) Uani d . 1 . . S
O1 -.4648(4) .4795(4) -.2529(3) .0581(13) Uani d . 1 . . O
O2 -.1937(4) .4438(4) -.1776(3) .0573(13) Uani d . 1 . . O
O3 -.1572(4) .1947(4) -.2166(3) .0488(11) Uani d . 1 . . O
O4 -.5909(4) .2223(4) -.3301(3) .0456(11) Uani d . 1 . . O
O5 -.3897(5) .0672(4) -.3155(3) .0750(18) Uani d . 1 . . O
O6 -.3107(5) .3322(5) -.3447(3) .0564(12) Uani d . 1 . . O
O7 -.4076(5) .2374(5) -.1733(3) .0621(13) Uani d . 1 . . O
C1 -.5142(7) .6555(7) -.1484(4) .0528(17) Uani d . 1 . . C
C2 -.4695(8) .7691(9) -.1752(5) .072(2) Uani d . 1 . . C
H2A -.4744 .7724 -.2291 .087 Uiso calc R 1 . . H
C3 -.4173(9) .8783(9) -.1199(7) .088(3) Uani d . 1 . . C
H3A -.3844 .9552 -.1365 .105 Uiso calc R 1 . . H
C4 -.4138(10) .8735(12) -.0409(7) .097(4) Uani d . 1 . . C
H4A -.3820 .9479 -.0043 .116 Uiso calc R 1 . . H
C5 -.4569(10) .7591(13) -.0160(6) .094(3) Uani d . 1 . . C
H5A -.4493 .7530 .0379 .113 Uiso calc R 1 . . H
C6 -.5118(10) .6533(10) -.0719(5) .087(3) Uani d . 1 . . C
H6A -.5485 .5777 -.0556 .104 Uiso calc R 1 . . H
C7 -.6996(6) .5637(6) -.2890(4) .0465(16) Uani d . 1 . . C
C8 -.6729(6) .5966(6) -.3595(4) .0488(16) Uani d . 1 . . C
H8A -.5873 .5963 -.3688 .059 Uiso calc R 1 . . H
C9 -.7805(8) .6309(7) -.4169(5) .066(2) Uani d . 1 . . C
H9A -.7658 .6546 -.4648 .079 Uiso calc R 1 . . H
C10 -.9051(8) .6298(8) -.4028(6) .072(2) Uani d . 1 . . C
H10A -.9748 .6533 -.4412 .086 Uiso calc R 1 . . H
C11 -.9301(8) .5940(9) -.3323(6) .082(3) Uani d . 1 . . C
H11A -1.0164 .5920 -.3237 .099 Uiso calc R 1 . . H
C12 -.8287(8) .5622(8) -.2761(5) .064(2) Uani d . 1 . . C
H12A -.8451 .5390 -.2284 .077 Uiso calc R 1 . . H
C13 -.1022(6) .6741(5) -.0834(4) .0461(15) Uani d . 1 . . C
H13A -.1927 .6547 -.1100 .055 Uiso calc R 1 . . H
C14 -.0570(8) .7922(6) -.0337(5) .0601(19) Uani d . 1 . . C
H14A -.1179 .8501 -.0269 .072 Uiso calc R 1 . . H
C15 .0740(7) .8227(6) .0042(4) .0539(17) Uani d . 1 . . C
H15A .1041 .9025 .0359 .065 Uiso calc R 1 . . H
C16 .1632(7) .7354(7) -.0041(4) .0564(18) Uani d . 1 . . C
H16A .2536 .7555 .0226 .068 Uiso calc R 1 . . H
C17 .1190(6) .6185(6) -.0517(4) .0455(15) Uani d . 1 . . C
H17A .1799 .5596 -.0562 .055 Uiso calc R 1 . . H
C18 -.0144(5) .5865(5) -.0931(3) .0340(12) Uani d . 1 . . C
C19 -.0683(5) .4572(5) -.1431(3) .0357(12) Uani d . 1 . . C
C20 .0154(5) .3614(5) -.1500(3) .0367(13) Uani d . 1 . . C
H20A .1080 .3837 -.1301 .044 Uiso calc R 1 . . H
C21 -.0333(5) .2334(5) -.1855(3) .0346(12) Uani d . 1 . . C
C22 .0580(5) .1310(5) -.1843(3) .0336(12) Uani d . 1 . . C
C23 .1948(6) .1594(6) -.1812(4) .0450(15) Uani d . 1 . . C
H23A .2320 .2460 -.1784 .054 Uiso calc R 1 . . H
C24 .2765(6) .0622(6) -.1822(4) .0486(16) Uani d . 1 . . C
H24A .3675 .0831 -.1804 .058 Uiso calc R 1 . . H
C25 .2222(7) -.0659(7) -.1859(4) .0555(18) Uani d . 1 . . C
H25A .2769 -.1318 -.1869 .067 Uiso calc R 1 . . H
C26 .0862(7) -.0979(6) -.1883(4) .0535(17) Uani d . 1 . . C
H26A .0496 -.1844 -.1902 .064 Uiso calc R 1 . . H
C27 .0069(6) .0011(5) -.1878(4) .0427(14) Uani d . 1 . . C
H27A -.0842 -.0202 -.1898 .051 Uiso calc R 1 . . H
C28 -.4794(6) -.2066(6) -.4666(4) .0434(14) Uani d . 1 . . C
H28A -.5470 -.1766 -.5033 .052 Uiso calc R 1 . . H
C29 -.4304(8) -.3212(7) -.4871(5) .0600(19) Uani d . 1 . . C
H29A -.4638 -.3668 -.5377 .072 Uiso calc R 1 . . H
C30 -.3329(8) -.3676(7) -.4330(5) .065(2) Uani d . 1 . . C
H30A -.3024 -.4460 -.4467 .078 Uiso calc R 1 . . H
C31 -.2788(7) -.2984(7) -.3574(5) .069(2) Uani d . 1 . . C
H31A -.2128 -.3299 -.3204 .083 Uiso calc R 1 . . H
C32 -.3255(6) -.1822(6) -.3387(4) .0548(18) Uani d . 1 . . C
H32A -.2875 -.1334 -.2893 .066 Uiso calc R 1 . . H
C33 -.4282(5) -.1364(5) -.3920(4) .0386(13) Uani d . 1 . . C
C34 -.4784(6) -.0129(5) -.3666(4) .0399(13) Uani d . 1 . . C
C35 -.6097(5) .0072(5) -.3921(3) .0390(13) Uani d . 1 . . C
H35A -.6677 -.0576 -.4283 .047 Uiso calc R 1 . . H
C36 -.6637(6) .1189(6) -.3675(3) .0384(13) Uani d . 1 . . C
C37 -.8120(5) .1186(5) -.3846(3) .0354(12) Uani d . 1 . . C
C38 -.8661(6) .2354(6) -.3875(4) .0456(15) Uani d . 1 . . C
H38A -.8093 .3134 -.3825 .055 Uiso calc R 1 . . H
C39 -1.0051(7) .2376(7) -.3977(4) .0574(19) Uani d . 1 . . C
H39A -1.0409 .3163 -.4002 .069 Uiso calc R 1 . . H
C40 -1.0879(6) .1222(8) -.4039(4) .0564(18) Uani d . 1 . . C
H40A -1.1801 .1228 -.4093 .068 Uiso calc R 1 . . H
C41 -1.0357(6) .0067(7) -.4022(4) .0536(17) Uani d . 1 . . C
H41A -1.0928 -.0712 -.4078 .064 Uiso calc R 1 . . H
C42 -.8992(6) .0046(6) -.3923(4) .0445(14) Uani d . 1 . . C
H42A -.8650 -.0749 -.3908 .053 Uiso calc R 1 . . H

loop_
_atom_site_aniso_label
_atom_site_aniso_U_11
_atom_site_aniso_U_22
_atom_site_aniso_U_33
_atom_site_aniso_U_12
_atom_site_aniso_U_13
_atom_site_aniso_U_23
U1 .02418(12) .02839(12) .05183(16) .00718(8) -.00491(9) -.00649(9)
S1 .0441(9) .0482(9) .0605(11) .0140(7) .0138(7) .0155(8)
O1 .032(2) .051(3) .085(4) .015(2) .004(2) -.008(2)
O2 .031(2) .033(2) .090(4) .0091(18) -.015(2) -.019(2)
O3 .024(2) .035(2) .074(3) .0074(17) -.0112(18) -.007(2)
O4 .025(2) .037(2) .064(3) .0080(17) -.0079(18) -.0065(19)
O5 .040(3) .036(2) .121(5) .011(2) -.025(3) -.030(3)
O6 .052(3) .062(3) .053(3) .010(2) .008(2) .006(2)
O7 .044(3) .067(3) .064(3) .006(2) -.006(2) -.003(2)
C1 .050(4) .060(4) .050(4) .029(3) .006(3) .006(3)
C2 .061(5) .083(6) .065(5) .017(4) .005(4) -.012(5)
C3 .057(5) .074(6) .124(9) .024(5) .006(5) -.002(6)
C4 .072(6) .116(9) .086(8) .033(6) .003(5) -.045(7)
C5 .082(7) .139(10) .048(5) .006(7) .005(4) -.016(6)
C6 .094(7) .099(7) .057(6) .004(6) .001(5) .012(5)
C7 .044(4) .034(3) .057(4) .017(3) .000(3) -.004(3)
C8 .039(3) .050(4) .057(4) .007(3) .012(3) .005(3)
C9 .067(5) .066(5) .060(5) .010(4) .004(4) .016(4)
C10 .057(5) .067(5) .087(6) .027(4) -.002(4) .009(5)
C11 .038(4) .081(6) .126(8) .020(4) .017(5) -.009(6)
C12 .066(5) .069(5) .069(5) .018(4) .034(4) .008(4)
C13 .037(3) .030(3) .068(4) .001(2) .011(3) .000(3)
C14 .058(5) .042(4) .081(5) .008(3) .022(4) -.006(3)
C15 .064(5) .038(3) .052(4) -.013(3) .013(3) -.008(3)
C16 .048(4) .050(4) .056(4) -.011(3) -.005(3) -.006(3)
C17 .037(3) .044(3) .050(4) .005(3) .003(3) -.003(3)
C18 .033(3) .029(3) .039(3) .000(2) .009(2) .006(2)
C19 .031(3) .029(3) .043(3) .001(2) .001(2) .006(2)
C20 .020(3) .036(3) .049(3) .001(2) .001(2) .003(3)
C21 .029(3) .034(3) .039(3) .006(2) .003(2) .008(2)
C22 .031(3) .034(3) .035(3) .008(2) .005(2) -.001(2)
C23 .032(3) .047(3) .055(4) .010(3) .006(3) .005(3)
C24 .027(3) .061(4) .054(4) .013(3) .002(3) .001(3)
C25 .049(4) .059(4) .060(4) .033(3) .006(3) .005(3)
C26 .060(4) .039(3) .066(5) .019(3) .018(3) .010(3)
C27 .038(3) .028(3) .062(4) .005(2) .012(3) .003(3)
C28 .049(4) .038(3) .045(4) .006(3) .013(3) .005(3)
C29 .073(5) .047(4) .064(5) .007(4) .028(4) -.006(3)
C30 .064(5) .046(4) .090(6) .018(4) .029(4) -.005(4)
C31 .040(4) .059(4) .105(7) .023(3) .007(4) -.004(4)
C32 .035(3) .052(4) .069(5) .009(3) .004(3) -.015(3)
C33 .030(3) .032(3) .057(4) .002(2) .018(3) .003(3)
C34 .038(3) .028(3) .049(4) -.001(2) .006(3) .001(2)
C35 .024(3) .040(3) .045(3) .002(2) -.001(2) -.007(3)
C36 .032(3) .044(3) .037(3) .003(2) .004(2) .002(3)
C37 .032(3) .042(3) .027(3) .003(2) -.001(2) .001(2)
C38 .034(3) .042(3) .053(4) .004(3) .000(3) -.003(3)
C39 .046(4) .061(4) .060(4) .024(3) -.005(3) .006(3)
C40 .027(3) .088(5) .048(4) .008(3) .003(3) -.007(4)
C41 .038(4) .059(4) .060(4) -.006(3) .011(3) -.001(3)
C42 .039(3) .039(3) .052(4) -.001(3) .009(3) .000(3)

loop_
_atom_type_symbol
_atom_type_description
_atom_type_scat_dispersion_real
_atom_type_scat_dispersion_imag
_atom_type_scat_source
C C .0033 .0016 'International Tables Vol C Tables 4.2.6.8 and 6.1.1.4'
H H .0000 .0000 'International Tables Vol C Tables 4.2.6.8 and 6.1.1.4'
O O .0106 .0060 'International Tables Vol C Tables 4.2.6.8 and 6.1.1.4'
S S .1246 .1234 'International Tables Vol C Tables 4.2.6.8 and 6.1.1.4'
U U -9.6767 9.6646 'International Tables Vol C Tables 4.2.6.8 and 6.1.1.4'

loop_
_geom_angle_atom_site_label_1
_geom_angle_atom_site_label_2
_geom_angle_atom_site_label_3
_geom_angle
_geom_angle_publ_flag
O7 U1 O6 177.91(19) ?
O7 U1 O5 91.8(2) ?
O6 U1 O5 89.8(2) ?
O7 U1 O3 89.3(2) ?
O6 U1 O3 92.45(19) ?
O5 U1 O3 72.00(10) y
O7 U1 O2 89.5(2) ?
O6 U1 O2 90.1(2) ?
O5 U1 O2 142.32(14) ?
O3 U1 O2 70.40(10) y
O7 U1 O4 87.01(18) ?
O6 U1 O4 92.24(18) ?
O5 U1 O4 70.60(10) y
O3 U1 O4 142.22(13) ?
O2 U1 O4 147.06(13) ?
O7 U1 O1 91.1(2) ?
O6 U1 O1 86.8(2) ?
O5 U1 O1 143.64(14) ?
O3 U1 O1 144.29(14) ?
O2 U1 O1 73.90(10) y
O4 U1 O1 73.40(10) y
O1 S1 C7 105.8(3) y
O1 S1 C1 104.6(3) y
C7 S1 C1 100.3(3) y
S1 O1 U1 128.3(3) y
C19 O2 U1 138.2(3) ?
C21 O3 U1 139.2(3) ?
C36 O4 U1 136.2(3) ?
C34 O5 U1 139.5(4) ?
C6 C1 C2 120.2(8) ?
C6 C1 S1 117.8(7) ?
C2 C1 S1 122.0(6) ?
C1 C2 C3 118.5(9) ?
C4 C3 C2 120.4(10) ?
C5 C4 C3 119.8(9) ?
C4 C5 C6 118.9(10) ?
C1 C6 C5 122.0(10) ?
C8 C7 C12 120.9(6) ?
C8 C7 S1 122.3(5) ?
C12 C7 S1 116.5(6) ?
C7 C8 C9 117.4(6) ?
C10 C9 C8 120.7(8) ?
C9 C10 C11 120.9(7) ?
C12 C11 C10 119.6(8) ?
C11 C12 C7 120.5(8) ?
C18 C13 C14 120.6(6) ?
C15 C14 C13 120.5(6) ?
C14 C15 C16 119.7(6) ?
C17 C16 C15 120.1(6) ?
C16 C17 C18 121.3(6) ?
C13 C18 C17 117.8(5) ?
C13 C18 C19 119.0(5) ?
C17 C18 C19 123.0(5) ?
O2 C19 C20 124.0(5) ?
O2 C19 C18 114.9(5) ?
C20 C19 C18 121.0(5) ?
C19 C20 C21 123.1(5) y
O3 C21 C20 123.2(5) ?
O3 C21 C22 115.5(5) ?
C20 C21 C22 121.2(5) ?
C27 C22 C23 117.4(5) ?
C27 C22 C21 119.9(5) ?
C23 C22 C21 122.8(5) ?
C24 C23 C22 121.6(6) ?
C25 C24 C23 119.5(6) ?
C24 C25 C26 120.6(6) ?
C27 C26 C25 118.7(6) ?
C26 C27 C22 122.3(6) ?
C33 C28 C29 120.3(6) ?
C30 C29 C28 120.3(7) ?
C29 C30 C31 120.5(6) ?
C32 C31 C30 118.5(7) ?
C31 C32 C33 121.4(6) ?
C28 C33 C32 118.8(5) ?
C28 C33 C34 122.6(5) ?
C32 C33 C34 118.7(5) ?
O5 C34 C35 123.7(5) ?
O5 C34 C33 114.0(5) ?
C35 C34 C33 122.2(5) ?
C34 C35 C36 124.6(5) y
O4 C36 C35 123.0(5) ?
O4 C36 C37 117.1(5) ?
C35 C36 C37 119.9(5) ?
C42 C37 C38 118.0(5) ?
C42 C37 C36 121.7(5) ?
C38 C37 C36 120.1(5) ?
C37 C38 C39 120.9(6) ?
C40 C39 C38 119.2(6) ?
C41 C40 C39 120.3(6) ?
C40 C41 C42 120.5(6) ?
C41 C42 C37 121.2(6) ?

loop_
_geom_bond_atom_site_label_1
_geom_bond_atom_site_label_2
_geom_bond_site_symmetry_2
_geom_bond_distance
_geom_bond_publ_flag
U1 O7 . 1.760(6) ?
U1 O6 . 1.776(5) ?
U1 O5 . 2.308(4) ?
U1 O3 . 2.329(3) ?
U1 O2 . 2.345(4) ?
U1 O4 . 2.417(4) ?
U1 O1 . 2.427(4) ?
S1 O1 . 1.496(5) y
S1 C7 . 1.773(6) y
S1 C1 . 1.804(7) y
O2 C19 . 1.277(6) y
O3 C21 . 1.269(6) y
O4 C36 . 1.268(6) y
O5 C34 . 1.280(6) y
C1 C6 . 1.325(11) ?
C1 C2 . 1.378(11) ?
C2 C3 . 1.386(12) ?
C3 C4 . 1.368(14) ?
C4 C5 . 1.365(14) ?
C5 C6 . 1.371(12) ?
C7 C8 . 1.379(9) ?
C7 C12 . 1.393(10) ?
C8 C9 . 1.410(9) ?
C9 C10 . 1.355(12) ?
C10 C11 . 1.383(12) ?
C11 C12 . 1.347(11) ?
C13 C18 . 1.370(8) ?
C13 C14 . 1.398(9) ?
C14 C15 . 1.345(10) ?
C15 C16 . 1.374(10) ?
C16 C17 . 1.371(8) ?
C17 C18 . 1.383(8) ?
C18 C19 . 1.504(7) ?
C19 C20 . 1.394(7) ?
C20 C21 . 1.398(7) ?
C21 C22 . 1.486(7) ?
C22 C27 . 1.384(8) ?
C22 C23 . 1.392(8) ?
C23 C24 . 1.379(8) ?
C24 C25 . 1.375(10) ?
C25 C26 . 1.392(10) ?
C26 C27 . 1.376(8) ?
C28 C33 . 1.383(8) ?
C28 C29 . 1.384(9) ?
C29 C30 . 1.370(11) ?
C30 C31 . 1.397(11) ?
C31 C32 . 1.380(9) ?
C32 C33 . 1.393(8) ?
C33 C34 . 1.496(7) ?
C34 C35 . 1.365(7) ?
C35 C36 . 1.407(8) ?
C36 C37 . 1.483(8) ?
C37 C42 . 1.381(8) ?
C37 C38 . 1.385(8) ?
C38 C39 . 1.401(9) ?
C39 C40 . 1.374(10) ?
C40 C41 . 1.362(9) ?
C41 C42 . 1.376(8) ?

loop_
_geom_hbond_atom_site_label_D
_geom_hbond_atom_site_label_H
_geom_hbond_atom_site_label_A
_geom_hbond_site_symmetry_A
_geom_hbond_distance_DH
_geom_hbond_distance_HA
_geom_hbond_distance_DA
_geom_hbond_angle_DHA
_geom_hbond_publ_flag
C8 H8A O1 1_555 .93 2.59 2.939(8) 103 yes
C13 H13A O2 1_555 .93 2.38 2.710(7) 101 yes
C8 H8A Cg5 1_565 .93 2.81 3.597(8) 144 yes
C13 H13A Cg1 1_555 .93 3.17 3.891(8) 136 yes
C25 H25A Cg1 1_645 .93 3.12 3.917(8) 144 yes
C26 H26A Cg3 1_545 .93 2.93 3.493(8) 121 yes
C38 H38A Cg2 1_555 .93 2.93 3.700(7) 141 yes

loop_
_geom_torsion_atom_site_label_1
_geom_torsion_atom_site_label_2
_geom_torsion_atom_site_label_3
_geom_torsion_atom_site_label_4
_geom_torsion
C7 S1 O1 U1 -128.6(3)
C1 S1 O1 U1 125.9(3)
O7 U1 O1 S1 -23.8(3)
O6 U1 O1 S1 156.0(3)
O5 U1 O1 S1 70.8(5)
O3 U1 O1 S1 -114.2(4)
O2 U1 O1 S1 -113.0(4)
O4 U1 O1 S1 62.7(3)
O7 U1 O2 C19 95.3(7)
O6 U1 O2 C19 -86.8(7)
O5 U1 O2 C19 2.9(8)
O3 U1 O2 C19 5.8(6)
O4 U1 O2 C19 179.0(5)
O1 U1 O2 C19 -173.5(7)
O7 U1 O3 C21 -104.7(6)
O6 U1 O3 C21 74.2(6)
O5 U1 O3 C21 163.1(7)
O2 U1 O3 C21 -15.0(6)
O4 U1 O3 C21 171.0(5)
O1 U1 O3 C21 -13.8(8)
O7 U1 O4 C36 -88.6(6)
O6 U1 O4 C36 93.4(6)
O5 U1 O4 C36 4.4(6)
O3 U1 O4 C36 -3.6(7)
O2 U1 O4 C36 -173.0(5)
O1 U1 O4 C36 179.4(6)
O7 U1 O5 C34 98.4(8)
O6 U1 O5 C34 -80.2(8)
O3 U1 O5 C34 -172.9(8)
O2 U1 O5 C34 -170.1(7)
O4 U1 O5 C34 12.2(7)
O1 U1 O5 C34 4.1(10)
O1 S1 C1 C6 -122.7(6)
C7 S1 C1 C6 127.8(6)
O1 S1 C1 C2 57.5(6)
C7 S1 C1 C2 -52.0(7)
C6 C1 C2 C3 2.7(11)
S1 C1 C2 C3 -177.5(6)
C1 C2 C3 C4 -1.7(12)
C2 C3 C4 C5 2.6(14)
C3 C4 C5 C6 -4.5(15)
C2 C1 C6 C5 -4.7(13)
S1 C1 C6 C5 175.5(8)
C4 C5 C6 C1 5.6(15)
O1 S1 C7 C8 -10.7(6)
C1 S1 C7 C8 97.9(5)
O1 S1 C7 C12 163.3(5)
C1 S1 C7 C12 -88.2(6)
C12 C7 C8 C9 1.2(9)
S1 C7 C8 C9 174.9(5)
C7 C8 C9 C10 -.7(11)
C8 C9 C10 C11 -.5(13)
C9 C10 C11 C12 1.2(13)
C10 C11 C12 C7 -.7(13)
C8 C7 C12 C11 -.5(11)
S1 C7 C12 C11 -174.6(6)
C18 C13 C14 C15 1.1(11)
C13 C14 C15 C16 -1.9(11)
C14 C15 C16 C17 .9(11)
C15 C16 C17 C18 .9(11)
C14 C13 C18 C17 .7(9)
C14 C13 C18 C19 176.4(6)
C16 C17 C18 C13 -1.7(10)
C16 C17 C18 C19 -177.3(6)
U1 O2 C19 C20 3.2(10)
U1 O2 C19 C18 -177.0(4)
C13 C18 C19 O2 4.8(8)
C17 C18 C19 O2 -179.7(6)
C13 C18 C19 C20 -175.3(6)
C17 C18 C19 C20 .2(9)
O2 C19 C20 C21 -10.2(10)
C18 C19 C20 C21 170.0(5)
U1 O3 C21 C20 14.3(10)
U1 O3 C21 C22 -169.4(4)
C19 C20 C21 O3 2.3(9)
C19 C20 C21 C22 -173.7(6)
O3 C21 C22 C27 -23.5(8)
C20 C21 C22 C27 152.8(6)
O3 C21 C22 C23 155.3(6)
C20 C21 C22 C23 -28.4(9)
C27 C22 C23 C24 .5(9)
C21 C22 C23 C24 -178.3(6)
C22 C23 C24 C25 -.3(10)
C23 C24 C25 C26 -.3(10)
C24 C25 C26 C27 .8(10)
C25 C26 C27 C22 -.6(10)
C23 C22 C27 C26 .0(9)
C21 C22 C27 C26 178.8(6)
C33 C28 C29 C30 1.5(11)
C28 C29 C30 C31 -1.8(12)
C29 C30 C31 C32 -.2(13)
C30 C31 C32 C33 2.7(12)
C29 C28 C33 C32 1.0(10)
C29 C28 C33 C34 -179.3(6)
C31 C32 C33 C28 -3.1(11)
C31 C32 C33 C34 177.2(7)
U1 O5 C34 C35 -16.7(12)
U1 O5 C34 C33 167.4(5)
C28 C33 C34 O5 -150.8(6)
C32 C33 C34 O5 28.9(9)
C28 C33 C34 C35 33.3(9)
C32 C33 C34 C35 -147.0(6)
O5 C34 C35 C36 1.7(10)
C33 C34 C35 C36 177.3(6)
U1 O4 C36 C35 -15.1(9)
U1 O4 C36 C37 164.3(4)
C34 C35 C36 O4 12.9(10)
C34 C35 C36 C37 -166.6(6)
O4 C36 C37 C42 -151.6(6)
C35 C36 C37 C42 27.8(8)
O4 C36 C37 C38 23.6(8)
C35 C36 C37 C38 -157.0(6)
C42 C37 C38 C39 .1(9)
C36 C37 C38 C39 -175.3(6)
C37 C38 C39 C40 .8(10)
C38 C39 C40 C41 -1.7(10)
C39 C40 C41 C42 1.6(10)
C40 C41 C42 C37 -.6(10)
C38 C37 C42 C41 -.3(9)
C36 C37 C42 C41 175.0(6)
